data_1524675
loop_
_publ_author_name
'Khan, Y.'
'Schubert, K.'

_publ_section_title
;
 Ueber einige Strukturen im System Pt-Zn-Cd.
;
_journal_name_full 'Journal of the Less-Common Metals'
_journal_page_first 266
_journal_page_last 268
_journal_volume 20
_journal_year 1970
_chemical_formula_sum 'Cd0.6 Pt3 Zn4.4'
_chemical_name_systematic '(Cd0.6 Zn4.4) Pt3'
_space_group_IT_number 189
_symmetry_space_group_name_Hall 'P -6 -2'
_symmetry_space_group_name_H-M 'P -6 2 m'
_cell_angle_alpha 90
_cell_angle_beta 90
_cell_angle_gamma 120
_cell_formula_units_Z 1
_cell_length_a 7.05
_cell_length_b 7.05
_cell_length_c 2.792
_cell_volume 120.178
_citation_journal_id_ASTM JCOMAH
_cod_data_source_file Khan_JCOMAH_1970_689.cif
_cod_data_source_block Cd0.6Pt3Zn4.4
_cod_original_cell_volume 120.1778
_cod_database_code 1524675

loop_
_symmetry_equiv_pos_as_xyz
x,y,z
-x+y,-x,-z
-y,x-y,z
x,y,-z
-x+y,-x,z
-y,x-y,-z
y,x,z
x-y,-y,-z
-x,-x+y,z
y,x,-z
x-y,-y,z
-x,-x+y,-z

loop_
_atom_site_label
_atom_site_type_symbol
_atom_site_fract_x
_atom_site_fract_y
_atom_site_fract_z
_atom_site_occupancy
_atom_site_U_iso_or_equiv
Cd2 Cd 0.735 0 0.5 0.12 0.0
Pt1 Pt 0.358 0 0 1 0.0
Zn1 Zn 0.3333 0.6667 0.5 0.88 0.0
Zn2 Zn 0.735 0 0.5 0.88 0.0
Cd1 Cd 0.3333 0.6667 0.5 0.12 0.0
